data_4071586
loop_
_publ_author_name
'Li, Jie'
'Ma, Jian-Ping'
'Liu, Fengling'
'Wu, Xiang-Wen'
'Dong, Yu-Bin'
'Huang, Ru-Qi'

_publ_section_title
;
 A New Approach for Ferrocenyl-Cyclopentenone and
 Ferrocenyl-Cyclopentenedione Compound Synthesis
;
_journal_issue 21
_journal_name_full Organometallics
_journal_page_first 5446
_journal_paper_doi 10.1021/om800246s
_journal_volume 27
_journal_year 2008
_chemical_formula_sum 'C H Cl0.96 Fe N O'
_chemical_formula_weight 132.96
_chemical_name_systematic
; 
 ? 
;
_space_group_IT_number 2
_symmetry_space_group_name_Hall '-P 1'
_symmetry_space_group_name_H-M 'P -1'
_atom_sites_solution_hydrogens geom
_atom_sites_solution_primary direct
_atom_sites_solution_secondary difmap
_audit_creation_method SHELXL-97
_cell_angle_alpha 83.396(5)
_cell_angle_beta 71.005(5)
_cell_angle_gamma 73.007(5)
_cell_formula_units_Z 26
_cell_length_a 10.438(4)
_cell_length_b 14.746(5)
_cell_length_c 14.994(5)
_cell_measurement_temperature 293(2)
_cell_volume 2086.4(13)
_computing_structure_refinement 'SHELXL-97 (Sheldrick, 1997)'
_computing_structure_solution 'SHELXS-97 (Sheldrick, 1990)'
_diffrn_ambient_temperature 293(2)
_diffrn_measured_fraction_theta_full 0.971
_diffrn_measured_fraction_theta_max 0.971
_diffrn_radiation_monochromator graphite
_diffrn_radiation_source 'fine-focus sealed tube'
_diffrn_radiation_type MoK\a
_diffrn_radiation_wavelength 0.71073
_diffrn_reflns_av_R_equivalents 0.0276
_diffrn_reflns_av_sigmaI/netI 0.0679
_diffrn_reflns_limit_h_max 12
_diffrn_reflns_limit_h_min -12
_diffrn_reflns_limit_k_max 17
_diffrn_reflns_limit_k_min -17
_diffrn_reflns_limit_l_max 14
_diffrn_reflns_limit_l_min -17
_diffrn_reflns_number 10686
_diffrn_reflns_theta_full 25.10
_diffrn_reflns_theta_max 25.10
_diffrn_reflns_theta_min 1.44
_exptl_absorpt_coefficient_mu 5.241
_exptl_crystal_density_diffrn 2.751
_exptl_crystal_density_method 'not measured'
_exptl_crystal_F_000 1673
_refine_diff_density_max 0.636
_refine_diff_density_min -0.546
_refine_diff_density_rms 0.097
_refine_ls_extinction_method none
_refine_ls_goodness_of_fit_ref 0.985
_refine_ls_hydrogen_treatment mixed
_refine_ls_matrix_type full
_refine_ls_number_parameters 541
_refine_ls_number_reflns 7219
_refine_ls_number_restraints 0
_refine_ls_restrained_S_all 0.985
_refine_ls_R_factor_all 0.0984
_refine_ls_R_factor_gt 0.0740
_refine_ls_shift/su_max 0.164
_refine_ls_shift/su_mean 0.024
_refine_ls_structure_factor_coef Fsqd
_refine_ls_weighting_details 'calc w=1/[\s^2^(Fo^2^)+(0.1384P)^2^+0.9639P] where P=(Fo^2^+2Fc^2^)/3'
_refine_ls_weighting_scheme calc
_refine_ls_wR_factor_gt 0.2047
_refine_ls_wR_factor_ref 0.2215
_reflns_number_gt 5156
_reflns_number_total 7219
_reflns_threshold_expression >2sigma(I)
_cod_data_source_file om800246s_si_004.cif
_cod_data_source_block 7
_cod_database_code 4071586

loop_
_symmetry_equiv_pos_as_xyz
'x, y, z'
'-x, -y, -z'

loop_
_atom_site_label
_atom_site_type_symbol
_atom_site_fract_x
_atom_site_fract_y
_atom_site_fract_z
_atom_site_U_iso_or_equiv
_atom_site_adp_type
_atom_site_occupancy
_atom_site_symmetry_multiplicity
_atom_site_calc_flag
_atom_site_refinement_flags
Fe1 Fe 1.61551(6) 0.58085(5) 0.14485(4) 0.0444(2) Uani 1 1 d .
Fe2 Fe 0.18935(8) 0.17153(6) 0.60721(6) 0.0683(3) Uani 1 1 d .
N2 N 0.9064(4) 0.4564(2) 0.4043(2) 0.0422(8) Uani 1 1 d .
N1 N 0.8037(4) 0.4197(3) 0.4469(2) 0.0427(9) Uani 1 1 d .
C47 C 1.0128(4) 0.3332(3) 0.2943(3) 0.0392(9) Uani 1 1 d .
C57 C 1.4773(5) 0.6248(4) 0.0627(3) 0.0496(11) Uani 1 1 d .
H57 H 1.4715 0.5887 0.0139 0.060 Uiso 1 1 calc R
C48 C 1.0101(4) 0.4163(3) 0.3284(3) 0.0369(9) Uani 1 1 d .
C53 C 0.6775(4) 0.3075(3) 0.4692(3) 0.0401(10) Uani 1 1 d .
C16 C 1.1612(4) 0.4779(3) 0.1881(3) 0.0419(10) Uani 1 1 d .
H16 H 1.1282 0.4503 0.1504 0.050 Uiso 1 1 calc R
C54 C 1.1629(5) 0.5096(3) 0.3432(3) 0.0444(10) Uani 1 1 d .
H54 H 1.1301 0.5028 0.4085 0.053 Uiso 1 1 calc R
C51 C 0.8025(4) 0.3386(3) 0.4168(3) 0.0385(9) Uani 1 1 d .
C56 C 1.4028(4) 0.6240(3) 0.1616(3) 0.0439(10) Uani 1 1 d .
C52 C 0.3193(6) 0.2319(4) 0.6403(4) 0.0592(13) Uani 1 1 d .
C55 C 1.3048(4) 0.5693(3) 0.2053(3) 0.0402(10) Uani 1 1 d .
Cl1 Cl 0.4483(3) 0.29450(18) 0.2336(3) 0.1563(12) Uani 1 1 d .
Cl2 Cl 0.5903(4) 0.1086(2) 0.2904(3) 0.1679(12) Uani 1 1 d .
C17 C 1.1135(4) 0.4682(3) 0.2857(3) 0.0368(9) Uani 1 1 d .
C15 C 1.2557(5) 0.5279(3) 0.1489(3) 0.0419(10) Uani 1 1 d .
H15 H 1.2885 0.5348 0.0836 0.050 Uiso 1 1 calc R
C1 C 1.1087(5) 0.2704(3) 0.2158(3) 0.0471(11) Uani 1 1 d .
C10 C 0.5771(5) 0.1924(4) 0.5628(3) 0.0524(12) Uani 1 1 d .
H10 H 0.5859 0.1321 0.5906 0.063 Uiso 1 1 calc R
C9 C 0.6941(5) 0.2180(3) 0.5096(3) 0.0457(10) Uani 1 1 d .
H9 H 0.7832 0.1762 0.5007 0.055 Uiso 1 1 calc R
C21 C 1.5597(6) 0.6861(4) 0.0504(4) 0.0644(15) Uani 1 1 d .
H21 H 1.6235 0.7014 -0.0099 0.077 Uiso 1 1 calc R
C14 C 1.7218(7) 0.4402(4) 0.1268(4) 0.0717(16) Uani 1 1 d .
H14 H 1.7033 0.3948 0.0929 0.086 Uiso 1 1 calc R
C2 C 1.0624(5) 0.1950(3) 0.2142(3) 0.0481(11) Uani 1 1 d .
C8 C 0.9071(4) 0.2937(3) 0.3416(3) 0.0391(9) Uani 1 1 d .
O1 O 0.8670(6) 0.1511(4) 0.3100(4) 0.1076(18) Uani 1 1 d .
C19 C 0.4428(5) 0.2557(3) 0.5766(3) 0.0458(11) Uani 1 1 d .
C12 C 0.5431(5) 0.3692(3) 0.4809(3) 0.0459(11) Uani 1 1 d .
H12 H 0.5340 0.4290 0.4520 0.055 Uiso 1 1 calc R
C7 C 0.9363(5) 0.2048(3) 0.2919(3) 0.0452(11) Uani 1 1 d .
C3 C 1.1181(5) 0.1166(3) 0.1430(3) 0.0509(11) Uani 1 1 d .
C4 C 1.0092(5) 0.1367(4) 0.0876(3) 0.0545(12) Uani 1 1 d .
C18 C 1.2572(5) 0.5590(3) 0.3035(3) 0.0459(11) Uani 1 1 d .
H18 H 1.2909 0.5863 0.3410 0.055 Uiso 1 1 calc R
C20 C 1.4412(5) 0.6860(3) 0.2085(4) 0.0551(13) Uani 1 1 d .
H20 H 1.4037 0.7012 0.2756 0.066 Uiso 1 1 calc R
C5 C 1.1370(9) 0.0195(4) 0.1943(5) 0.087(2) Uani 1 1 d .
H5A H 1.1515 -0.0288 0.1506 0.105 Uiso 1 1 calc R
H5B H 1.0512 0.0197 0.2453 0.105 Uiso 1 1 calc R
C29 C 0.4269(5) 0.3436(3) 0.5329(3) 0.0488(11) Uani 1 1 d .
H29 H 0.3378 0.3845 0.5393 0.059 Uiso 1 1 calc R
C32 C 1.7145(7) 0.5243(5) 0.2460(4) 0.0776(18) Uani 1 1 d .
H32 H 1.6912 0.5487 0.3090 0.093 Uiso 1 1 calc R
C34 C 1.5368(6) 0.7238(4) 0.1388(5) 0.0688(16) Uani 1 1 d .
H34 H 1.5812 0.7702 0.1489 0.083 Uiso 1 1 calc R
C31 C 1.8140(6) 0.4935(6) 0.0896(5) 0.083(2) Uani 1 1 d .
H31 H 1.8738 0.4936 0.0239 0.100 Uiso 1 1 calc R
C27 C 0.3181(7) 0.1489(5) 0.6931(4) 0.0755(17) Uani 1 1 d .
H27 H 0.3998 0.0945 0.6909 0.091 Uiso 1 1 calc R
C33 C 1.6636(6) 0.4587(4) 0.2219(4) 0.0685(15) Uani 1 1 d .
H33 H 1.5938 0.4293 0.2660 0.082 Uiso 1 1 calc R
C26 C 0.1791(6) 0.2925(5) 0.6651(5) 0.088(2) Uani 1 1 d .
H26 H 0.1489 0.3574 0.6413 0.105 Uiso 1 1 calc R
C22 C 1.2614(6) 0.1163(5) 0.0738(5) 0.0804(19) Uani 1 1 d .
H22A H 1.2807 0.0741 0.0231 0.096 Uiso 1 1 calc R
H22B H 1.2562 0.1797 0.0463 0.096 Uiso 1 1 calc R
C24 C 0.9896(9) 0.2153(5) 0.0266(5) 0.088(2) Uani 1 1 d .
H24 H 1.0451 0.2568 0.0170 0.106 Uiso 1 1 calc R
C30 C 1.8101(7) 0.5474(6) 0.1632(6) 0.091(2) Uani 1 1 d .
H30 H 1.8668 0.5915 0.1575 0.109 Uiso 1 1 calc R
C25 C 0.8857(13) 0.2331(7) -0.0217(6) 0.131(4) Uani 1 1 d .
H25 H 0.8739 0.2882 -0.0588 0.157 Uiso 1 1 calc R
C28 C 0.1785(8) 0.1547(6) 0.7476(5) 0.094(2) Uani 1 1 d .
H28 H 0.1456 0.1056 0.7912 0.113 Uiso 1 1 calc R
C23 C 0.9248(7) 0.0829(6) 0.0944(5) 0.089(2) Uani 1 1 d .
H23 H 0.9295 0.0291 0.1335 0.107 Uiso 1 1 calc R
C38 C 0.8107(15) 0.1799(11) -0.0173(11) 0.171(7) Uani 1 1 d .
H38 H 0.7493 0.1911 -0.0530 0.205 Uiso 1 1 calc R
C37 C 1.2660(16) -0.0073(6) 0.2363(7) 0.156(5) Uani 1 1 d .
H37A H 1.2494 0.0387 0.2829 0.187 Uiso 1 1 calc R
H37B H 1.2724 -0.0691 0.2677 0.187 Uiso 1 1 calc R
C35 C 1.3840(8) 0.0872(7) 0.1122(7) 0.123(3) Uani 1 1 d .
H35A H 1.3715 0.1339 0.1571 0.147 Uiso 1 1 calc R
H35B H 1.4692 0.0875 0.0608 0.147 Uiso 1 1 calc R
C45 C 0.0950(8) 0.2437(7) 0.7296(6) 0.111(3) Uani 1 1 d .
H45 H -0.0068 0.2678 0.7592 0.133 Uiso 1 1 calc R
C41 C 0.2159(17) 0.1787(12) 0.4664(7) 0.138(4) Uani 1 1 d .
H41 H 0.2723 0.2140 0.4178 0.166 Uiso 1 1 calc R
C40 C 0.5900(10) 0.2220(6) 0.2664(9) 0.136(4) Uani 1 1 d .
H40A H 0.6756 0.2241 0.2161 0.164 Uiso 1 1 calc R
H40B H 0.5932 0.2483 0.3218 0.164 Uiso 1 1 calc R
C43 C 0.046(2) 0.138(2) 0.5678(13) 0.224(11) Uani 1 1 d .
H43 H -0.0490 0.1416 0.6106 0.269 Uiso 1 1 calc R
C36 C 1.4028(12) -0.0094(8) 0.1601(10) 0.155(5) Uani 1 1 d .
H36A H 1.4242 -0.0582 0.1152 0.186 Uiso 1 1 calc R
H36B H 1.4792 -0.0224 0.1872 0.186 Uiso 1 1 calc R
C39 C 0.8241(10) 0.1071(12) 0.0410(10) 0.154(6) Uani 1 1 d .
H39 H 0.7654 0.0679 0.0490 0.184 Uiso 1 1 calc R
C44 C 0.158(3) 0.0589(13) 0.5649(11) 0.189(8) Uani 1 1 d .
H44 H 0.1567 -0.0026 0.5975 0.226 Uiso 1 1 calc R
C42 C 0.078(2) 0.2090(14) 0.5155(14) 0.218(8) Uani 1 1 d .
H42 H 0.0135 0.2711 0.5095 0.262 Uiso 1 1 calc R
C46 C 0.2626(17) 0.0830(13) 0.5013(12) 0.171(5) Uani 1 1 d .
H46 H 0.3591 0.0421 0.4799 0.205 Uiso 1 1 calc R
O1' O 1.1983(13) 0.2877(9) 0.1534(9) 0.137(5) Uani 0.50 1 d P

loop_
_atom_site_aniso_label
_atom_site_aniso_U_11
_atom_site_aniso_U_22
_atom_site_aniso_U_33
_atom_site_aniso_U_23
_atom_site_aniso_U_13
_atom_site_aniso_U_12
Fe1 0.0372(4) 0.0542(4) 0.0449(4) 0.0031(3) -0.0143(3) -0.0168(3)
Fe2 0.0563(5) 0.0761(6) 0.0883(6) 0.0314(4) -0.0359(4) -0.0383(4)
N2 0.046(2) 0.0417(19) 0.0389(19) -0.0024(15) -0.0069(16) -0.0177(17)
N1 0.044(2) 0.046(2) 0.0366(19) -0.0046(16) -0.0032(15) -0.0196(17)
C47 0.040(2) 0.044(2) 0.036(2) -0.0011(18) -0.0102(18) -0.0164(19)
C57 0.039(2) 0.064(3) 0.050(3) 0.015(2) -0.019(2) -0.021(2)
C48 0.035(2) 0.043(2) 0.033(2) 0.0009(17) -0.0091(17) -0.0131(18)
C53 0.041(2) 0.048(2) 0.032(2) -0.0064(18) -0.0022(17) -0.021(2)
C16 0.041(2) 0.050(2) 0.043(2) -0.0035(19) -0.0175(19) -0.019(2)
C54 0.046(2) 0.054(3) 0.036(2) -0.0080(19) -0.0044(18) -0.024(2)
C51 0.042(2) 0.041(2) 0.035(2) 0.0017(18) -0.0123(18) -0.0149(19)
C56 0.035(2) 0.042(2) 0.051(3) 0.005(2) -0.0107(19) -0.0102(19)
C52 0.057(3) 0.068(3) 0.055(3) -0.001(2) -0.007(2) -0.033(3)
C55 0.030(2) 0.041(2) 0.049(2) -0.0032(19) -0.0091(18) -0.0114(18)
Cl1 0.128(2) 0.1037(17) 0.274(4) 0.0148(19) -0.124(2) -0.0233(15)
Cl2 0.178(3) 0.0973(17) 0.209(3) 0.0235(18) -0.055(2) -0.0234(17)
C17 0.033(2) 0.040(2) 0.037(2) -0.0035(17) -0.0088(17) -0.0117(18)
C15 0.042(2) 0.050(2) 0.034(2) 0.0031(18) -0.0093(18) -0.018(2)
C1 0.045(3) 0.047(3) 0.044(3) -0.006(2) 0.001(2) -0.018(2)
C10 0.058(3) 0.050(3) 0.052(3) 0.007(2) -0.013(2) -0.027(2)
C9 0.039(2) 0.047(2) 0.051(3) 0.001(2) -0.013(2) -0.014(2)
C21 0.055(3) 0.071(3) 0.071(4) 0.033(3) -0.020(3) -0.034(3)
C14 0.070(4) 0.064(3) 0.076(4) -0.012(3) -0.032(3) 0.005(3)
C2 0.055(3) 0.044(2) 0.046(3) -0.004(2) -0.015(2) -0.014(2)
C8 0.041(2) 0.040(2) 0.038(2) 0.0012(18) -0.0107(18) -0.0153(19)
O1 0.110(4) 0.099(4) 0.108(4) -0.025(3) 0.002(3) -0.051(3)
C19 0.040(2) 0.058(3) 0.044(2) -0.004(2) -0.0075(19) -0.025(2)
C12 0.047(3) 0.038(2) 0.048(3) -0.0047(19) -0.005(2) -0.013(2)
C7 0.048(3) 0.046(2) 0.048(3) -0.002(2) -0.009(2) -0.029(2)
C3 0.057(3) 0.046(3) 0.048(3) -0.006(2) -0.015(2) -0.011(2)
C4 0.052(3) 0.052(3) 0.051(3) -0.016(2) -0.008(2) -0.005(2)
C18 0.044(2) 0.058(3) 0.042(2) -0.009(2) -0.0089(19) -0.026(2)
C20 0.044(3) 0.047(3) 0.076(3) -0.012(2) -0.012(2) -0.018(2)
C5 0.146(6) 0.042(3) 0.074(4) -0.006(3) -0.045(4) -0.011(3)
C29 0.039(2) 0.050(3) 0.051(3) -0.008(2) -0.005(2) -0.012(2)
C32 0.082(4) 0.094(5) 0.063(4) -0.008(3) -0.049(3) -0.001(4)
C34 0.060(3) 0.050(3) 0.102(5) 0.012(3) -0.023(3) -0.032(3)
C31 0.042(3) 0.119(6) 0.066(4) -0.006(4) -0.010(3) 0.003(3)
C27 0.078(4) 0.092(4) 0.071(4) 0.030(3) -0.034(3) -0.044(4)
C33 0.074(4) 0.064(3) 0.064(3) 0.008(3) -0.031(3) -0.007(3)
C26 0.052(3) 0.073(4) 0.114(5) 0.000(4) 0.015(3) -0.027(3)
C22 0.051(3) 0.083(4) 0.098(5) -0.047(4) -0.007(3) -0.004(3)
C24 0.121(6) 0.062(4) 0.078(4) -0.003(3) -0.051(4) 0.005(4)
C30 0.051(4) 0.110(5) 0.126(6) 0.004(5) -0.050(4) -0.021(4)
C25 0.183(11) 0.088(6) 0.096(6) -0.040(5) -0.076(7) 0.055(6)
C28 0.083(5) 0.129(6) 0.070(4) 0.033(4) -0.004(3) -0.065(5)
C23 0.073(4) 0.107(5) 0.096(5) -0.022(4) -0.028(4) -0.029(4)
C38 0.176(12) 0.144(11) 0.194(13) -0.118(10) -0.132(11) 0.082(9)
C37 0.307(16) 0.062(5) 0.116(7) -0.008(5) -0.145(10) 0.014(7)
C35 0.070(5) 0.137(8) 0.161(8) -0.086(7) -0.043(5) 0.012(5)
C45 0.066(4) 0.120(7) 0.122(6) 0.013(5) 0.010(4) -0.038(5)
C41 0.165(11) 0.200(13) 0.102(7) 0.035(8) -0.063(7) -0.117(11)
C40 0.121(7) 0.102(6) 0.214(11) -0.039(7) -0.084(7) -0.022(5)
C43 0.211(17) 0.36(3) 0.236(17) 0.13(2) -0.165(15) -0.23(2)
C36 0.148(9) 0.124(8) 0.190(11) -0.074(8) -0.112(9) 0.061(7)
C39 0.079(6) 0.218(14) 0.178(11) -0.129(11) -0.039(6) -0.015(7)
C44 0.32(2) 0.200(15) 0.149(11) 0.059(11) -0.107(15) -0.204(18)
C42 0.239(19) 0.28(2) 0.221(17) 0.123(16) -0.196(17) -0.111(18)
C46 0.220(16) 0.179(14) 0.151(11) -0.063(10) -0.087(12) -0.056(12)
O1' 0.135(10) 0.113(9) 0.139(10) -0.050(8) 0.029(8) -0.058(8)

loop_
_atom_type_symbol
_atom_type_description
_atom_type_scat_dispersion_real
_atom_type_scat_dispersion_imag
_atom_type_scat_source
C C 0.0033 0.0016 'International Tables Vol C Tables 4.2.6.8 and 6.1.1.4'
H H 0.0000 0.0000 'International Tables Vol C Tables 4.2.6.8 and 6.1.1.4'
N N 0.0061 0.0033 'International Tables Vol C Tables 4.2.6.8 and 6.1.1.4'
O O 0.0106 0.0060 'International Tables Vol C Tables 4.2.6.8 and 6.1.1.4'
Fe Fe 0.3463 0.8444 'International Tables Vol C Tables 4.2.6.8 and 6.1.1.4'
Cl Cl 0.1484 0.1585 'International Tables Vol C Tables 4.2.6.8 and 6.1.1.4'

loop_
_geom_angle_atom_site_label_1
_geom_angle_atom_site_label_2
_geom_angle_atom_site_label_3
_geom_angle
C34 Fe1 C20 39.7(2)
C34 Fe1 C30 110.1(3)
C20 Fe1 C30 127.5(3)
C34 Fe1 C33 149.9(3)
C20 Fe1 C33 117.5(2)
C30 Fe1 C33 65.1(3)
C34 Fe1 C14 169.1(3)
C20 Fe1 C14 150.8(2)
C30 Fe1 C14 66.4(3)
C33 Fe1 C14 39.4(2)
C34 Fe1 C31 132.0(3)
C20 Fe1 C31 167.0(3)
C30 Fe1 C31 40.4(3)
C33 Fe1 C31 65.1(3)
C14 Fe1 C31 38.7(3)
C34 Fe1 C56 66.38(19)
C20 Fe1 C56 40.63(18)
C30 Fe1 C56 165.4(3)
C33 Fe1 C56 110.4(2)
C14 Fe1 C56 119.7(2)
C31 Fe1 C56 152.2(3)
C34 Fe1 C21 40.5(2)
C20 Fe1 C21 67.7(2)
C30 Fe1 C21 121.3(3)
C33 Fe1 C21 168.3(2)
C14 Fe1 C21 131.4(3)
C31 Fe1 C21 112.4(3)
C56 Fe1 C21 66.04(19)
C34 Fe1 C32 117.9(3)
C20 Fe1 C32 106.6(2)
C30 Fe1 C32 39.6(3)
C33 Fe1 C32 38.6(2)
C14 Fe1 C32 66.5(2)
C31 Fe1 C32 66.9(3)
C56 Fe1 C32 128.1(2)
C21 Fe1 C32 152.5(3)
C34 Fe1 C57 66.8(2)
C20 Fe1 C57 68.4(2)
C30 Fe1 C57 153.1(3)
C33 Fe1 C57 131.5(2)
C14 Fe1 C57 111.3(2)
C31 Fe1 C57 120.4(2)
C56 Fe1 C57 40.21(18)
C21 Fe1 C57 38.63(19)
C32 Fe1 C57 166.6(2)
C46 Fe2 C43 64.1(8)
C46 Fe2 C44 38.4(6)
C43 Fe2 C44 40.6(7)
C46 Fe2 C42 67.8(8)
C43 Fe2 C42 37.9(6)
C44 Fe2 C42 68.6(7)
C46 Fe2 C41 42.3(5)
C43 Fe2 C41 63.7(6)
C44 Fe2 C41 68.4(5)
C42 Fe2 C41 39.0(6)
C46 Fe2 C26 151.5(7)
C43 Fe2 C26 129.9(9)
C44 Fe2 C26 168.3(8)
C42 Fe2 C26 107.3(6)
C41 Fe2 C26 115.9(5)
C46 Fe2 C52 120.6(5)
C43 Fe2 C52 169.0(8)
C44 Fe2 C52 149.3(8)
C42 Fe2 C52 132.5(7)
C41 Fe2 C52 112.2(3)
C26 Fe2 C52 41.1(2)
C46 Fe2 C45 169.1(7)
C43 Fe2 C45 109.5(7)
C44 Fe2 C45 131.0(6)
C42 Fe2 C45 113.3(8)
C41 Fe2 C45 144.7(6)
C26 Fe2 C45 39.4(3)
C52 Fe2 C45 67.4(3)
C46 Fe2 C28 133.5(7)
C43 Fe2 C28 118.3(6)
C44 Fe2 C28 109.8(5)
C42 Fe2 C28 145.4(8)
C41 Fe2 C28 175.0(6)
C26 Fe2 C28 66.8(3)
C52 Fe2 C28 66.7(2)
C45 Fe2 C28 40.0(3)
C46 Fe2 C27 114.0(5)
C43 Fe2 C27 150.6(7)
C44 Fe2 C27 118.3(6)
C42 Fe2 C27 171.5(7)
C41 Fe2 C27 136.6(5)
C26 Fe2 C27 67.0(3)
C52 Fe2 C27 39.1(2)
C45 Fe2 C27 66.7(3)
C28 Fe2 C27 39.6(3)
N1 N2 C48 121.6(3)
N2 N1 C51 119.4(3)
C8 C47 C48 116.8(4)
C8 C47 C1 107.9(4)
C48 C47 C1 135.3(4)
C21 C57 C56 105.9(5)
C21 C57 Fe1 68.9(3)
C56 C57 Fe1 68.1(3)
N2 C48 C47 121.1(4)
N2 C48 C17 115.1(4)
C47 C48 C17 123.8(4)
C9 C53 C12 120.7(4)
C9 C53 C51 118.9(4)
C12 C53 C51 120.4(4)
C15 C16 C17 119.0(4)
C18 C54 C17 119.7(4)
N1 C51 C8 121.4(4)
N1 C51 C53 113.4(4)
C8 C51 C53 125.2(4)
C20 C56 C57 109.5(4)
C20 C56 C55 126.0(4)
C57 C56 C55 124.5(4)
C20 C56 Fe1 69.2(3)
C57 C56 Fe1 71.7(2)
C55 C56 Fe1 125.7(3)
C27 C52 C26 108.1(5)
C27 C52 C19 125.7(5)
C26 C52 C19 126.0(5)
C27 C52 Fe2 72.5(3)
C26 C52 Fe2 69.6(4)
C19 C52 Fe2 127.1(4)
C15 C55 C18 120.5(4)
C15 C55 C56 119.2(4)
C18 C55 C56 120.4(4)
C16 C17 C54 120.9(4)
C16 C17 C48 119.4(4)
C54 C17 C48 119.7(4)
C16 C15 C55 120.4(4)
O1' C1 C2 120.9(7)
O1' C1 C47 127.0(6)
C2 C1 C47 111.0(4)
C9 C10 C19 120.9(4)
C10 C9 C53 118.1(4)
C57 C21 C34 109.1(4)
C57 C21 Fe1 72.5(3)
C34 C21 Fe1 68.5(3)
C31 C14 C33 107.4(6)
C31 C14 Fe1 70.8(4)
C33 C14 Fe1 70.4(3)
C1 C2 C7 106.1(4)
C1 C2 C3 130.0(4)
C7 C2 C3 123.7(4)
C47 C8 C51 119.7(4)
C47 C8 C7 105.9(4)
C51 C8 C7 134.4(4)
C29 C19 C10 120.5(4)
C29 C19 C52 118.5(4)
C10 C19 C52 120.9(4)
C29 C12 C53 121.3(4)
O1 C7 C2 123.8(4)
O1 C7 C8 127.0(4)
C2 C7 C8 109.2(4)
C22 C3 C2 113.0(4)
C22 C3 C5 106.1(5)
C2 C3 C5 109.8(4)
C22 C3 C4 108.8(5)
C2 C3 C4 105.4(4)
C5 C3 C4 113.9(5)
C23 C4 C24 113.2(6)
C23 C4 C3 123.9(6)
C24 C4 C3 122.9(5)
C54 C18 C55 119.5(4)
C34 C20 C56 105.7(5)
C34 C20 Fe1 69.5(3)
C56 C20 Fe1 70.2(3)
C3 C5 C37 113.3(6)
C12 C29 C19 118.5(4)
C33 C32 C30 106.0(6)
C33 C32 Fe1 69.9(3)
C30 C32 Fe1 69.3(3)
C20 C34 C21 109.7(5)
C20 C34 Fe1 70.8(3)
C21 C34 Fe1 71.0(3)
C14 C31 C30 107.7(6)
C14 C31 Fe1 70.5(3)
C30 C31 Fe1 69.6(3)
C52 C27 C28 107.9(6)
C52 C27 Fe2 68.4(3)
C28 C27 Fe2 69.3(4)
C32 C33 C14 110.9(6)
C32 C33 Fe1 71.5(3)
C14 C33 Fe1 70.2(3)
C45 C26 C52 107.3(6)
C45 C26 Fe2 70.3(5)
C52 C26 Fe2 69.3(3)
C35 C22 C3 116.8(7)
C4 C24 C25 121.6(8)
C32 C30 C31 107.9(6)
C32 C30 Fe1 71.1(3)
C31 C30 Fe1 69.9(3)
C38 C25 C24 124.4(11)
C27 C28 C45 107.7(6)
C27 C28 Fe2 71.1(4)
C45 C28 Fe2 69.0(5)
C4 C23 C39 120.7(10)
C25 C38 C39 115.4(12)
C36 C37 C5 111.5(7)
C22 C35 C36 114.1(8)
C26 C45 C28 108.9(6)
C26 C45 Fe2 70.3(5)
C28 C45 Fe2 71.1(5)
C42 C41 C46 105.1(12)
C42 C41 Fe2 69.5(7)
C46 C41 Fe2 66.8(6)
Cl2 C40 Cl1 116.3(5)
C42 C43 C44 115.1(18)
C42 C43 Fe2 72.4(7)
C44 C43 Fe2 70.3(7)
C37 C36 C35 106.6(7)
C38 C39 C23 124.5(12)
C46 C44 C43 102.9(14)
C46 C44 Fe2 70.2(7)
C43 C44 Fe2 69.1(9)
C43 C42 C41 106.3(19)
C43 C42 Fe2 69.7(6)
C41 C42 Fe2 71.5(7)
C44 C46 C41 110.4(16)
C44 C46 Fe2 71.4(8)
C41 C46 Fe2 70.9(6)

loop_
_geom_bond_atom_site_label_1
_geom_bond_atom_site_label_2
_geom_bond_distance
Fe1 C34 2.030(5)
Fe1 C20 2.046(5)
Fe1 C30 2.047(6)
Fe1 C33 2.050(6)
Fe1 C14 2.048(6)
Fe1 C31 2.051(6)
Fe1 C56 2.060(4)
Fe1 C21 2.063(5)
Fe1 C32 2.070(5)
Fe1 C57 2.109(5)
Fe2 C46 1.978(11)
Fe2 C43 1.977(10)
Fe2 C44 1.993(12)
Fe2 C42 2.008(10)
Fe2 C41 2.033(10)
Fe2 C26 2.033(7)
Fe2 C52 2.030(5)
Fe2 C45 2.033(9)
Fe2 C28 2.060(7)
Fe2 C27 2.083(6)
N2 N1 1.290(5)
N2 C48 1.339(5)
N1 C51 1.331(5)
C47 C8 1.353(6)
C47 C48 1.371(6)
C47 C1 1.478(6)
C57 C21 1.381(7)
C57 C56 1.434(6)
C48 C17 1.443(6)
C53 C9 1.375(6)
C53 C12 1.399(6)
C53 C51 1.459(6)
C16 C15 1.345(6)
C16 C17 1.389(6)
C54 C18 1.338(6)
C54 C17 1.406(6)
C51 C8 1.360(6)
C56 C20 1.426(7)
C56 C55 1.433(6)
C52 C27 1.379(8)
C52 C26 1.427(8)
C52 C19 1.444(6)
C55 C15 1.391(6)
C55 C18 1.398(6)
Cl1 C40 1.732(10)
Cl2 C40 1.668(10)
C1 O1' 1.153(11)
C1 C2 1.342(6)
C10 C9 1.355(6)
C10 C19 1.404(7)
C21 C34 1.417(9)
C14 C31 1.359(9)
C14 C33 1.380(8)
C2 C7 1.428(6)
C2 C3 1.516(6)
C8 C7 1.486(6)
O1 C7 1.175(6)
C19 C29 1.373(7)
C12 C29 1.344(6)
C3 C22 1.517(7)
C3 C5 1.536(7)
C3 C4 1.559(7)
C4 C23 1.322(8)
C4 C24 1.400(8)
C20 C34 1.383(7)
C5 C37 1.597(13)
C32 C33 1.362(8)
C32 C30 1.395(10)
C31 C30 1.416(10)
C27 C28 1.402(9)
C26 C45 1.371(9)
C22 C35 1.501(10)
C24 C25 1.439(12)
C25 C38 1.244(18)
C28 C45 1.399(12)
C23 C39 1.461(14)
C38 C39 1.310(19)
C37 C36 1.506(16)
C35 C36 1.508(15)
C41 C42 1.35(2)
C41 C46 1.448(18)
C43 C42 1.294(19)
C43 C44 1.38(3)
C44 C46 1.305(18)

loop_
_geom_torsion_atom_site_label_1
_geom_torsion_atom_site_label_2
_geom_torsion_atom_site_label_3
_geom_torsion_atom_site_label_4
_geom_torsion
C48 N2 N1 C51 2.2(6)
C34 Fe1 C57 C21 37.9(3)
C20 Fe1 C57 C21 80.9(4)
C30 Fe1 C57 C21 -50.9(7)
C33 Fe1 C57 C21 -170.8(4)
C14 Fe1 C57 C21 -130.5(4)
C31 Fe1 C57 C21 -88.4(4)
C56 Fe1 C57 C21 118.2(4)
C32 Fe1 C57 C21 151.3(9)
C34 Fe1 C57 C56 -80.3(3)
C20 Fe1 C57 C56 -37.3(3)
C30 Fe1 C57 C56 -169.2(6)
C33 Fe1 C57 C56 71.0(4)
C14 Fe1 C57 C56 111.3(3)
C31 Fe1 C57 C56 153.4(3)
C21 Fe1 C57 C56 -118.2(4)
C32 Fe1 C57 C56 33.1(11)
N1 N2 C48 C47 -1.6(7)
N1 N2 C48 C17 177.0(4)
C8 C47 C48 N2 -0.7(6)
C1 C47 C48 N2 -178.9(5)
C8 C47 C48 C17 -179.2(4)
C1 C47 C48 C17 2.6(8)
N2 N1 C51 C8 -0.4(7)
N2 N1 C51 C53 -177.7(4)
C9 C53 C51 N1 -125.5(4)
C12 C53 C51 N1 52.2(5)
C9 C53 C51 C8 57.3(6)
C12 C53 C51 C8 -124.9(5)
C21 C57 C56 C20 0.2(5)
Fe1 C57 C56 C20 59.0(3)
C21 C57 C56 C55 180.0(4)
Fe1 C57 C56 C55 -121.3(4)
C21 C57 C56 Fe1 -58.8(3)
C34 Fe1 C56 C20 -38.7(3)
C30 Fe1 C56 C20 40.1(11)
C33 Fe1 C56 C20 108.9(3)
C14 Fe1 C56 C20 151.4(3)
C31 Fe1 C56 C20 -176.0(5)
C21 Fe1 C56 C20 -83.1(3)
C32 Fe1 C56 C20 69.1(4)
C57 Fe1 C56 C20 -120.2(4)
C34 Fe1 C56 C57 81.5(3)
C20 Fe1 C56 C57 120.2(4)
C30 Fe1 C56 C57 160.2(10)
C33 Fe1 C56 C57 -130.9(3)
C14 Fe1 C56 C57 -88.5(3)
C31 Fe1 C56 C57 -55.9(6)
C21 Fe1 C56 C57 37.0(3)
C32 Fe1 C56 C57 -170.7(3)
C34 Fe1 C56 C55 -158.7(5)
C20 Fe1 C56 C55 -120.0(5)
C30 Fe1 C56 C55 -80.0(11)
C33 Fe1 C56 C55 -11.1(5)
C14 Fe1 C56 C55 31.4(5)
C31 Fe1 C56 C55 64.0(7)
C21 Fe1 C56 C55 156.8(5)
C32 Fe1 C56 C55 -50.9(5)
C57 Fe1 C56 C55 119.8(5)
C46 Fe2 C52 C27 -91.2(8)
C43 Fe2 C52 C27 156(3)
C44 Fe2 C52 C27 -53.1(10)
C42 Fe2 C52 C27 -178.1(10)
C41 Fe2 C52 C27 -137.9(7)
C26 Fe2 C52 C27 117.7(5)
C45 Fe2 C52 C27 80.4(5)
C28 Fe2 C52 C27 36.8(4)
C46 Fe2 C52 C26 151.0(8)
C43 Fe2 C52 C26 38(3)
C44 Fe2 C52 C26 -170.9(9)
C42 Fe2 C52 C26 64.2(10)
C41 Fe2 C52 C26 104.4(7)
C45 Fe2 C52 C26 -37.3(4)
C28 Fe2 C52 C26 -80.9(5)
C27 Fe2 C52 C26 -117.7(5)
C46 Fe2 C52 C19 30.7(9)
C43 Fe2 C52 C19 -82(3)
C44 Fe2 C52 C19 68.8(10)
C42 Fe2 C52 C19 -56.2(11)
C41 Fe2 C52 C19 -15.9(8)
C26 Fe2 C52 C19 -120.4(7)
C45 Fe2 C52 C19 -157.7(6)
C28 Fe2 C52 C19 158.7(6)
C27 Fe2 C52 C19 121.9(7)
C20 C56 C55 C15 166.6(4)
C57 C56 C55 C15 -13.1(7)
Fe1 C56 C55 C15 -104.5(5)
C20 C56 C55 C18 -12.3(7)
C57 C56 C55 C18 168.0(4)
Fe1 C56 C55 C18 76.6(5)
C15 C16 C17 C54 0.0(7)
C15 C16 C17 C48 178.8(4)
C18 C54 C17 C16 -0.1(7)
C18 C54 C17 C48 -179.0(4)
N2 C48 C17 C16 -136.9(4)
C47 C48 C17 C16 41.6(6)
N2 C48 C17 C54 41.9(6)
C47 C48 C17 C54 -139.5(5)
C17 C16 C15 C55 -0.1(7)
C18 C55 C15 C16 0.4(7)
C56 C55 C15 C16 -178.5(4)
C8 C47 C1 O1' 168.2(11)
C48 C47 C1 O1' -13.5(14)
C8 C47 C1 C2 0.7(6)
C48 C47 C1 C2 179.0(5)
C19 C10 C9 C53 -0.3(7)
C12 C53 C9 C10 -1.7(7)
C51 C53 C9 C10 176.1(4)
C56 C57 C21 C34 -0.7(6)
Fe1 C57 C21 C34 -58.9(4)
C56 C57 C21 Fe1 58.2(3)
C34 Fe1 C21 C57 -119.6(5)
C20 Fe1 C21 C57 -82.8(3)
C30 Fe1 C21 C57 155.7(4)
C33 Fe1 C21 C57 36.0(13)
C14 Fe1 C21 C57 70.9(4)
C31 Fe1 C21 C57 111.2(4)
C56 Fe1 C21 C57 -38.5(3)
C32 Fe1 C21 C57 -166.1(5)
C20 Fe1 C21 C34 36.8(3)
C30 Fe1 C21 C34 -84.7(4)
C33 Fe1 C21 C34 155.6(11)
C14 Fe1 C21 C34 -169.5(3)
C31 Fe1 C21 C34 -129.2(4)
C56 Fe1 C21 C34 81.1(3)
C32 Fe1 C21 C34 -46.5(6)
C57 Fe1 C21 C34 119.6(5)
C34 Fe1 C14 C31 34.5(15)
C20 Fe1 C14 C31 -164.0(5)
C30 Fe1 C14 C31 -38.5(4)
C33 Fe1 C14 C31 -117.4(6)
C56 Fe1 C14 C31 156.3(4)
C21 Fe1 C14 C31 73.2(5)
C32 Fe1 C14 C31 -81.9(4)
C57 Fe1 C14 C31 112.4(4)
C34 Fe1 C14 C33 151.9(12)
C20 Fe1 C14 C33 -46.6(7)
C30 Fe1 C14 C33 78.9(4)
C31 Fe1 C14 C33 117.4(6)
C56 Fe1 C14 C33 -86.3(4)
C21 Fe1 C14 C33 -169.4(3)
C32 Fe1 C14 C33 35.5(4)
C57 Fe1 C14 C33 -130.2(4)
O1' C1 C2 C7 -169.1(10)
C47 C1 C2 C7 -0.8(6)
O1' C1 C2 C3 6.0(13)
C47 C1 C2 C3 174.4(5)
C48 C47 C8 C51 2.3(6)
C1 C47 C8 C51 -179.0(4)
C48 C47 C8 C7 -179.0(4)
C1 C47 C8 C7 -0.3(5)
N1 C51 C8 C47 -1.9(7)
C53 C51 C8 C47 175.1(4)
N1 C51 C8 C7 179.9(5)
C53 C51 C8 C7 -3.2(8)
C9 C10 C19 C29 2.9(7)
C9 C10 C19 C52 -174.1(5)
C27 C52 C19 C29 -176.6(5)
C26 C52 C19 C29 -1.6(8)
Fe2 C52 C19 C29 88.9(6)
C27 C52 C19 C10 0.4(8)
C26 C52 C19 C10 175.3(6)
Fe2 C52 C19 C10 -94.1(6)
C9 C53 C12 C29 1.2(7)
C51 C53 C12 C29 -176.5(4)
C1 C2 C7 O1 178.6(6)
C3 C2 C7 O1 3.1(9)
C1 C2 C7 C8 0.6(6)
C3 C2 C7 C8 -175.0(4)
C47 C8 C7 O1 -178.1(6)
C51 C8 C7 O1 0.3(10)
C47 C8 C7 C2 -0.1(5)
C51 C8 C7 C2 178.2(5)
C1 C2 C3 C22 11.6(8)
C7 C2 C3 C22 -174.0(5)
C1 C2 C3 C5 129.8(6)
C7 C2 C3 C5 -55.8(7)
C1 C2 C3 C4 -107.1(6)
C7 C2 C3 C4 67.3(6)
C22 C3 C4 C23 127.6(6)
C2 C3 C4 C23 -110.8(6)
C5 C3 C4 C23 9.6(7)
C22 C3 C4 C24 -53.5(6)
C2 C3 C4 C24 68.0(6)
C5 C3 C4 C24 -171.6(5)
C17 C54 C18 C55 0.5(7)
C15 C55 C18 C54 -0.6(7)
C56 C55 C18 C54 178.3(4)
C57 C56 C20 C34 0.3(6)
C55 C56 C20 C34 -179.4(5)
Fe1 C56 C20 C34 60.9(4)
C57 C56 C20 Fe1 -60.6(3)
C55 C56 C20 Fe1 119.7(5)
C30 Fe1 C20 C34 75.6(5)
C33 Fe1 C20 C34 154.1(4)
C14 Fe1 C20 C34 -174.6(5)
C31 Fe1 C20 C34 55.5(12)
C56 Fe1 C20 C34 -116.2(5)
C21 Fe1 C20 C34 -37.5(4)
C32 Fe1 C20 C34 113.9(4)
C57 Fe1 C20 C34 -79.3(4)
C34 Fe1 C20 C56 116.2(5)
C30 Fe1 C20 C56 -168.2(4)
C33 Fe1 C20 C56 -89.7(4)
C14 Fe1 C20 C56 -58.4(6)
C31 Fe1 C20 C56 171.7(10)
C21 Fe1 C20 C56 78.7(3)
C32 Fe1 C20 C56 -129.9(3)
C57 Fe1 C20 C56 36.9(3)
C22 C3 C5 C37 50.8(7)
C2 C3 C5 C37 -71.6(7)
C4 C3 C5 C37 170.5(6)
C53 C12 C29 C19 1.3(7)
C10 C19 C29 C12 -3.3(7)
C52 C19 C29 C12 173.7(4)
C34 Fe1 C32 C33 154.8(4)
C20 Fe1 C32 C33 113.5(4)
C30 Fe1 C32 C33 -116.9(6)
C14 Fe1 C32 C33 -36.2(4)
C31 Fe1 C32 C33 -78.5(4)
C56 Fe1 C32 C33 74.1(4)
C21 Fe1 C32 C33 -173.0(5)
C57 Fe1 C32 C33 47.4(11)
C34 Fe1 C32 C30 -88.2(5)
C20 Fe1 C32 C30 -129.5(4)
C33 Fe1 C32 C30 116.9(6)
C14 Fe1 C32 C30 80.8(5)
C31 Fe1 C32 C30 38.5(4)
C56 Fe1 C32 C30 -169.0(4)
C21 Fe1 C32 C30 -56.0(7)
C57 Fe1 C32 C30 164.4(9)
C56 C20 C34 C21 -0.7(6)
Fe1 C20 C34 C21 60.6(4)
C56 C20 C34 Fe1 -61.3(3)
C57 C21 C34 C20 0.9(7)
Fe1 C21 C34 C20 -60.5(4)
C57 C21 C34 Fe1 61.3(4)
C30 Fe1 C34 C20 -125.1(4)
C33 Fe1 C34 C20 -50.5(6)
C14 Fe1 C34 C20 166.0(12)
C31 Fe1 C34 C20 -165.6(4)
C56 Fe1 C34 C20 39.6(3)
C21 Fe1 C34 C20 119.8(5)
C32 Fe1 C34 C20 -82.4(4)
C57 Fe1 C34 C20 83.6(3)
C20 Fe1 C34 C21 -119.8(5)
C30 Fe1 C34 C21 115.0(4)
C33 Fe1 C34 C21 -170.4(4)
C14 Fe1 C34 C21 46.2(14)
C31 Fe1 C34 C21 74.6(4)
C56 Fe1 C34 C21 -80.2(3)
C32 Fe1 C34 C21 157.7(3)
C57 Fe1 C34 C21 -36.2(3)
C33 C14 C31 C30 -1.3(7)
Fe1 C14 C31 C30 59.9(5)
C33 C14 C31 Fe1 -61.2(4)
C34 Fe1 C31 C14 -171.7(4)
C20 Fe1 C31 C14 143.2(10)
C30 Fe1 C31 C14 118.4(6)
C33 Fe1 C31 C14 38.4(4)
C56 Fe1 C31 C14 -48.4(7)
C21 Fe1 C31 C14 -129.1(4)
C32 Fe1 C31 C14 80.7(4)
C57 Fe1 C31 C14 -86.7(4)
C34 Fe1 C31 C30 69.9(6)
C20 Fe1 C31 C30 24.8(13)
C33 Fe1 C31 C30 -80.1(5)
C14 Fe1 C31 C30 -118.4(6)
C56 Fe1 C31 C30 -166.8(5)
C21 Fe1 C31 C30 112.5(5)
C32 Fe1 C31 C30 -37.7(4)
C57 Fe1 C31 C30 154.9(4)
C26 C52 C27 C28 2.6(8)
C19 C52 C27 C28 178.3(5)
Fe2 C52 C27 C28 -58.2(5)
C26 C52 C27 Fe2 60.8(5)
C19 C52 C27 Fe2 -123.5(5)
C46 Fe2 C27 C52 109.7(8)
C43 Fe2 C27 C52 -170.9(15)
C44 Fe2 C27 C52 152.4(8)
C42 Fe2 C27 C52 10(5)
C41 Fe2 C27 C52 64.7(8)
C26 Fe2 C27 C52 -39.2(3)
C45 Fe2 C27 C52 -82.3(4)
C28 Fe2 C27 C52 -120.2(6)
C46 Fe2 C27 C28 -130.1(8)
C43 Fe2 C27 C28 -50.7(17)
C44 Fe2 C27 C28 -87.4(9)
C42 Fe2 C27 C28 130(5)
C41 Fe2 C27 C28 -175.0(8)
C26 Fe2 C27 C28 81.0(5)
C52 Fe2 C27 C28 120.2(6)
C45 Fe2 C27 C28 38.0(5)
C30 C32 C33 C14 -0.8(7)
Fe1 C32 C33 C14 59.4(4)
C30 C32 C33 Fe1 -60.2(4)
C31 C14 C33 C32 1.3(7)
Fe1 C14 C33 C32 -60.1(4)
C31 C14 C33 Fe1 61.5(4)
C34 Fe1 C33 C32 -48.4(6)
C20 Fe1 C33 C32 -82.2(4)
C30 Fe1 C33 C32 38.8(4)
C14 Fe1 C33 C32 121.3(6)
C31 Fe1 C33 C32 83.6(4)
C56 Fe1 C33 C32 -126.2(4)
C21 Fe1 C33 C32 163.8(10)
C57 Fe1 C33 C32 -166.8(4)
C34 Fe1 C33 C14 -169.8(4)
C20 Fe1 C33 C14 156.4(4)
C30 Fe1 C33 C14 -82.5(4)
C31 Fe1 C33 C14 -37.7(4)
C56 Fe1 C33 C14 112.5(4)
C21 Fe1 C33 C14 42.5(13)
C32 Fe1 C33 C14 -121.3(6)
C57 Fe1 C33 C14 71.8(5)
C27 C52 C26 C45 -2.3(8)
C19 C52 C26 C45 -178.0(6)
Fe2 C52 C26 C45 60.3(6)
C27 C52 C26 Fe2 -62.6(4)
C19 C52 C26 Fe2 121.7(5)
C46 Fe2 C26 C45 -179.0(11)
C43 Fe2 C26 C45 70.7(9)
C44 Fe2 C26 C45 38(3)
C42 Fe2 C26 C45 105.9(9)
C41 Fe2 C26 C45 147.0(7)
C52 Fe2 C26 C45 -118.2(7)
C28 Fe2 C26 C45 -37.6(5)
C27 Fe2 C26 C45 -80.8(6)
C46 Fe2 C26 C52 -60.8(12)
C43 Fe2 C26 C52 -171.1(8)
C44 Fe2 C26 C52 156(3)
C42 Fe2 C26 C52 -135.9(8)
C41 Fe2 C26 C52 -94.8(6)
C45 Fe2 C26 C52 118.2(7)
C28 Fe2 C26 C52 80.6(4)
C27 Fe2 C26 C52 37.4(3)
C2 C3 C22 C35 70.0(7)
C5 C3 C22 C35 -50.4(7)
C4 C3 C22 C35 -173.3(5)
C23 C4 C24 C25 0.5(9)
C3 C4 C24 C25 -178.4(6)
C33 C32 C30 C31 0.0(7)
Fe1 C32 C30 C31 -60.5(4)
C33 C32 C30 Fe1 60.6(4)
C14 C31 C30 C32 0.8(7)
Fe1 C31 C30 C32 61.3(4)
C14 C31 C30 Fe1 -60.5(4)
C34 Fe1 C30 C32 109.9(4)
C20 Fe1 C30 C32 68.7(5)
C33 Fe1 C30 C32 -37.8(4)
C14 Fe1 C30 C32 -81.2(4)
C31 Fe1 C30 C32 -118.1(6)
C56 Fe1 C30 C32 36.8(12)
C21 Fe1 C30 C32 153.4(4)
C57 Fe1 C30 C32 -172.1(5)
C34 Fe1 C30 C31 -132.0(4)
C20 Fe1 C30 C31 -173.2(4)
C33 Fe1 C30 C31 80.2(5)
C14 Fe1 C30 C31 36.9(4)
C56 Fe1 C30 C31 154.9(9)
C21 Fe1 C30 C31 -88.5(5)
C32 Fe1 C30 C31 118.1(6)
C57 Fe1 C30 C31 -54.0(8)
C4 C24 C25 C38 -3.4(14)
C52 C27 C28 C45 -1.9(9)
Fe2 C27 C28 C45 -59.5(6)
C52 C27 C28 Fe2 57.6(4)
C46 Fe2 C28 C27 74.4(9)
C43 Fe2 C28 C27 154.5(10)
C44 Fe2 C28 C27 110.7(9)
C42 Fe2 C28 C27 -168.5(11)
C41 Fe2 C28 C27 43(4)
C26 Fe2 C28 C27 -81.3(4)
C52 Fe2 C28 C27 -36.4(4)
C45 Fe2 C28 C27 -118.4(6)
C46 Fe2 C28 C45 -167.1(8)
C43 Fe2 C28 C45 -87.1(11)
C44 Fe2 C28 C45 -130.9(9)
C42 Fe2 C28 C45 -50.0(12)
C41 Fe2 C28 C45 161(4)
C26 Fe2 C28 C45 37.1(4)
C52 Fe2 C28 C45 82.0(5)
C27 Fe2 C28 C45 118.4(6)
C24 C4 C23 C39 0.3(9)
C3 C4 C23 C39 179.3(6)
C24 C25 C38 C39 4.8(18)
C3 C5 C37 C36 -59.0(9)
C3 C22 C35 C36 56.2(9)
C52 C26 C45 C28 1.1(10)
Fe2 C26 C45 C28 60.9(7)
C52 C26 C45 Fe2 -59.7(5)
C27 C28 C45 C26 0.5(10)
Fe2 C28 C45 C26 -60.4(7)
C27 C28 C45 Fe2 60.8(5)
C46 Fe2 C45 C26 178(3)
C43 Fe2 C45 C26 -129.8(9)
C44 Fe2 C45 C26 -170.5(9)
C42 Fe2 C45 C26 -89.2(9)
C41 Fe2 C45 C26 -58.0(9)
C52 Fe2 C45 C26 38.9(5)
C28 Fe2 C45 C26 119.1(7)
C27 Fe2 C45 C26 81.6(5)
C46 Fe2 C45 C28 58(3)
C43 Fe2 C45 C28 111.1(9)
C44 Fe2 C45 C28 70.4(10)
C42 Fe2 C45 C28 151.7(8)
C41 Fe2 C45 C28 -177.2(6)
C26 Fe2 C45 C28 -119.1(7)
C52 Fe2 C45 C28 -80.2(4)
C27 Fe2 C45 C28 -37.6(4)
C46 Fe2 C41 C42 117.6(13)
C43 Fe2 C41 C42 38.0(12)
C44 Fe2 C41 C42 82.4(12)
C26 Fe2 C41 C42 -85.8(11)
C52 Fe2 C41 C42 -130.8(11)
C45 Fe2 C41 C42 -49.0(13)
C28 Fe2 C41 C42 152(4)
C27 Fe2 C41 C42 -168.9(10)
C43 Fe2 C41 C46 -79.6(10)
C44 Fe2 C41 C46 -35.2(9)
C42 Fe2 C41 C46 -117.6(13)
C26 Fe2 C41 C46 156.7(8)
C52 Fe2 C41 C46 111.6(9)
C45 Fe2 C41 C46 -166.6(8)
C28 Fe2 C41 C46 35(4)
C27 Fe2 C41 C46 73.6(9)
C46 Fe2 C43 C42 -86.5(15)
C44 Fe2 C43 C42 -126(2)
C41 Fe2 C43 C42 -39.1(14)
C26 Fe2 C43 C42 63.7(17)
C52 Fe2 C43 C42 32(4)
C45 Fe2 C43 C42 103.2(15)
C28 Fe2 C43 C42 146.1(14)
C27 Fe2 C43 C42 -179.9(12)
C46 Fe2 C43 C44 39.4(10)
C42 Fe2 C43 C44 126(2)
C41 Fe2 C43 C44 86.8(12)
C26 Fe2 C43 C44 -170.4(8)
C52 Fe2 C43 C44 157(3)
C45 Fe2 C43 C44 -130.9(11)
C28 Fe2 C43 C44 -88.0(12)
C27 Fe2 C43 C44 -54(2)
C5 C37 C36 C35 57.0(9)
C22 C35 C36 C37 -56.1(10)
C25 C38 C39 C23 -3.9(18)
C4 C23 C39 C38 1.4(14)
C42 C43 C44 C46 -4(2)
Fe2 C43 C44 C46 -62.7(9)
C42 C43 C44 Fe2 58.5(14)
C43 Fe2 C44 C46 113.0(15)
C42 Fe2 C44 C46 80.8(11)
C41 Fe2 C44 C46 38.7(10)
C26 Fe2 C44 C46 152(2)
C52 Fe2 C44 C46 -58.7(15)
C45 Fe2 C44 C46 -176.4(10)
C28 Fe2 C44 C46 -136.3(11)
C27 Fe2 C44 C46 -93.7(12)
C46 Fe2 C44 C43 -113.0(15)
C42 Fe2 C44 C43 -32.3(11)
C41 Fe2 C44 C43 -74.4(11)
C26 Fe2 C44 C43 39(3)
C52 Fe2 C44 C43 -171.8(9)
C45 Fe2 C44 C43 70.6(12)
C28 Fe2 C44 C43 110.7(11)
C27 Fe2 C44 C43 153.2(10)
C44 C43 C42 C41 5(2)
Fe2 C43 C42 C41 62.5(10)
C44 C43 C42 Fe2 -57.3(13)
C46 C41 C42 C43 -3.8(16)
Fe2 C41 C42 C43 -61.4(10)
C46 C41 C42 Fe2 57.6(8)
C46 Fe2 C42 C43 75.9(15)
C44 Fe2 C42 C43 34.5(15)
C41 Fe2 C42 C43 116(2)
C26 Fe2 C42 C43 -133.9(15)
C52 Fe2 C42 C43 -172.2(13)
C45 Fe2 C42 C43 -92.2(16)
C28 Fe2 C42 C43 -60(2)
C27 Fe2 C42 C43 180(4)
C46 Fe2 C42 C41 -40.1(9)
C43 Fe2 C42 C41 -116(2)
C44 Fe2 C42 C41 -81.6(11)
C26 Fe2 C42 C41 110.0(11)
C52 Fe2 C42 C41 71.7(13)
C45 Fe2 C42 C41 151.7(9)
C28 Fe2 C42 C41 -175.9(7)
C27 Fe2 C42 C41 64(5)
C43 C44 C46 C41 1.4(16)
Fe2 C44 C46 C41 -60.4(8)
C43 C44 C46 Fe2 61.9(11)
C42 C41 C46 C44 1.4(15)
Fe2 C41 C46 C44 60.7(9)
C42 C41 C46 Fe2 -59.3(10)
C43 Fe2 C46 C44 -41.8(10)
C42 Fe2 C46 C44 -83.2(12)
C41 Fe2 C46 C44 -120.3(14)
C26 Fe2 C46 C44 -168.6(12)
C52 Fe2 C46 C44 149.5(12)
C45 Fe2 C46 C44 15(4)
C28 Fe2 C46 C44 63.6(14)
C27 Fe2 C46 C44 105.8(12)
C43 Fe2 C46 C41 78.6(9)
C44 Fe2 C46 C41 120.3(14)
C42 Fe2 C46 C41 37.1(8)
C26 Fe2 C46 C41 -48.3(14)
C52 Fe2 C46 C41 -90.2(8)
C45 Fe2 C46 C41 135(3)
C28 Fe2 C46 C41 -176.0(6)
C27 Fe2 C46 C41 -133.9(7)
